data_1540392
loop_
_publ_author_name
'Li, Xiaojun'
'Hua, Youjie'
'Ma, Hongping'
'Deng, Degang'
'Xu, Shiqing'

_publ_section_title
;
 Modification of the crystal structure of Sr2&#x2212;xBaxSi(O,N)4:
 Eu2+phosphors to improve their luminescence properties
;
_journal_issue 47
_journal_name_full CrystEngComm
_journal_page_first 9123
_journal_paper_doi 10.1039/C5CE01605C
_journal_volume 17
_journal_year 2015
_chemical_formula_structural 'Sr1.9 Ba0.1 Si O4'
_chemical_formula_sum 'Ba0.1 O4 Si Sr1.9'
_chemical_name_systematic
;
Strontium Barium Silicate (1.9/0.1/1) - Alpha
;
_space_group_IT_number 62
_symmetry_Int_Tables_number 62
_symmetry_space_group_name_Hall '-P 2bc 2a'
_symmetry_space_group_name_H-M 'P m n b'
_audit_creation_date 1983/12/31
_cell_angle_alpha 90.
_cell_angle_beta 90.
_cell_angle_gamma 90.
_cell_formula_units_Z 4
_cell_length_a 5.674(1)
_cell_length_b 7.086(2)
_cell_length_c 9.745(2)
_cell_volume 391.81(15)
_refine_ls_R_factor_all .052
_cod_data_source_file c5ce01605c1.cif
_cod_data_source_block 36042-ICSD
_cod_depositor_comments 'Adding full bibliography for 1540392--1540393.cif.'
_cod_original_cell_volume 391.81
_cod_original_formula_sum 'Ba0.1 O4 Si1 Sr1.9'
_cod_database_code 1540392

loop_
_symmetry_equiv_pos_site_id
_symmetry_equiv_pos_as_xyz
1 'x, y+.5, -z+.5'
2 '-x+.5, y, z'
3 'x+.5, -y+.5, z+.5'
4 '-x, -y, -z'
5 '-x, -y+.5, z+.5'
6 'x+.5, -y, -z'
7 '-x+.5, y+.5, -z+.5'
8 'x, y, z'

loop_
_atom_site_aniso_label
_atom_site_aniso_type_symbol
_atom_site_aniso_U_11
_atom_site_aniso_U_22
_atom_site_aniso_U_33
_atom_site_aniso_U_12
_atom_site_aniso_U_13
_atom_site_aniso_U_23
Sr1 Sr2+ 0.0203(4) 0.0072(3) 0.0064(3) 0 0 -.0005(2)
Ba1 Ba2+ 0.0203(4) 0.0072(3) 0.0064(3) 0 0 -.0005(2)
Sr2 Sr2+ 0.0207(4) 0.0073(3) 0.0030(3) 0 0 -.0002(2)
Ba2 Ba2+ 0.0207(4) 0.0073(3) 0.0030(3) 0 0 -.0002(2)
Si1 Si4+ 0.0101(9) 0.0069(8) 0.0020(8) 0 0 0.0000(7)
O1 O2- 0.099(9) 0.008(3) 0.007(3) 0 0 -.001(3)
O2 O2- 0.11(1) 0.009(3) 0.003(3) 0 0 0
O3 O2- 0.011(2) 0.041(3) 0.047(4) -.008(2) -.014(3) 0.034(3)

loop_
_atom_site_label
_atom_site_type_symbol
_atom_site_symmetry_multiplicity
_atom_site_Wyckoff_symbol
_atom_site_fract_x
_atom_site_fract_y
_atom_site_fract_z
_atom_site_occupancy
_atom_site_attached_hydrogens
Sr1 Sr2+ 4 c 0.25 0.3403(1) 0.5798(8) 0.95 0
Ba1 Ba2+ 4 c 0.25 0.3403(1) 0.5798(8) 0.05 0
Sr2 Sr2+ 4 c 0.25 -.0014(1) 0.30222(8) 0.95 0
Ba2 Ba2+ 4 c 0.25 -.0014(1) 0.30222(8) 0.05 0
Si1 Si4+ 4 c 0.25 0.7788(3) 0.5835(2) 1. 0
O1 O2- 4 c 0.25 1.004(1) 0.5683(8) 1. 0
O2 O2- 4 c 0.25 0.676(1) 0.4339(7) 1. 0
O3 O2- 8 d 0.480(1) 0.7070(9) 0.6639(7) 1. 0

loop_
_atom_type_symbol
_atom_type_oxidation_number
Ba2+ 2
O2- -2
Si4+ 4
Sr2+ 2

loop_
_citation_id
_citation_year
_citation_page_first
_citation_page_last
primary 1983 29 34
